data_4078380
loop_
_publ_author_name
'Vicente, Jos\'e'
'Abad, Jos\'e-Antonio'
'Shaw, Kenneth F.'
'Gil-Rubio, Juan'
'Ram\'irez de Arellano, M. Carmen'
'Jones, Peter G.'

_publ_section_title
;
 Palladium-Assisted Formation of Carbon&#x2212;Carbon Bonds. 7.1Reactions
 of (2,3,4-Trimethoxy-6-X-phenyl)palladium Complexes with Alkynes (X =
 C(O)NHBut) and Isocyanides (X = C(O)NHBut, C(O)Me, CHO):&#x00A0; Crystal
 and Molecular Structures of
 [Pd{C6H{C(O)NHBut}-6-(OMe)3-2,3,4}(bpy)](CF3SO3),
 [Pd{C(CO2Me)C(CO2Me)C6H{C(O)NHBut}-6-(OMe)3-2,3,4)}- Cl(PPh3)],
 [Pd{C(NXy)C6H{C(O)NHBut}-6-(OMe)3-2,3,4}- (bpy)](CF3SO3), and the
 Ketenimine 2-(2,6-Dimethylphenyl)-1-(((2,6-dimethylphenyl)imino)-
 methylene)-5,6,7-trimethoxy-3-oxoisoindoline
;
_journal_issue 21
_journal_name_full Organometallics
_journal_page_first 4557
_journal_paper_doi 10.1021/om970426v
_journal_volume 16
_journal_year 1997
_chemical_formula_sum 'C25 H28 F3 N3 O7 Pd S'
_chemical_formula_weight 677.96
_chemical_name_systematic
;
 ?
;
_space_group_IT_number 2
_symmetry_cell_setting triclinic
_symmetry_space_group_name_Hall '-P 1'
_symmetry_space_group_name_H-M 'P -1'
_atom_sites_solution_hydrogens geom
_atom_sites_solution_primary Patterson
_atom_sites_solution_secondary difmap
_audit_creation_method SHELXL
_cell_angle_alpha 107.29(2)
_cell_angle_beta 103.18(2)
_cell_angle_gamma 102.08(2)
_cell_formula_units_Z 2
_cell_length_a 10.359(3)
_cell_length_b 11.293(3)
_cell_length_c 12.924(3)
_cell_measurement_reflns_used 56
_cell_measurement_temperature 143(2)
_cell_measurement_theta_max 11.5
_cell_measurement_theta_min 10
_cell_volume 1341.7(7)
_computing_cell_refinement 'Stoe DIF4'
_computing_data_collection 'Stoe DIF4'
_computing_data_reduction 'Stoe REDU4'
_computing_molecular_graphics 'Siemens XP'
_computing_publication_material SHELXL-93
_computing_structure_refinement 'SHELXL-93 (Sheldrick, 1993)'
_computing_structure_solution 'SHELXS-86 (Sheldrick, 1990)'
_diffrn_ambient_temperature 143(2)
_diffrn_measurement_device 'Stoe STADI-4'
_diffrn_measurement_method \w/\q-scans
_diffrn_radiation_monochromator graphite
_diffrn_radiation_source 'fine-focus sealed tube'
_diffrn_radiation_type MoK\a
_diffrn_radiation_wavelength 0.71073
_diffrn_reflns_av_R_equivalents 0.0171
_diffrn_reflns_av_sigmaI/netI 0.0370
_diffrn_reflns_limit_h_max 12
_diffrn_reflns_limit_h_min -13
_diffrn_reflns_limit_k_max 13
_diffrn_reflns_limit_k_min -13
_diffrn_reflns_limit_l_max 15
_diffrn_reflns_limit_l_min -15
_diffrn_reflns_number 5642
_diffrn_reflns_theta_max 27.55
_diffrn_reflns_theta_min 3.02
_diffrn_standards_decay_% 0
_diffrn_standards_interval_time 60
_diffrn_standards_number 3
_exptl_absorpt_coefficient_mu 0.840
_exptl_absorpt_correction_type none
_exptl_crystal_colour yellow
_exptl_crystal_density_diffrn 1.678
_exptl_crystal_description tablet
_exptl_crystal_F_000 688
_exptl_crystal_size_max 0.35
_exptl_crystal_size_mid 0.35
_exptl_crystal_size_min 0.15
_refine_diff_density_max 0.826
_refine_diff_density_min -0.724
_refine_diff_density_rms 0.088
_refine_ls_extinction_method none
_refine_ls_goodness_of_fit_all 1.083
_refine_ls_goodness_of_fit_obs 1.077
_refine_ls_hydrogen_treatment 'rigid methyls, others riding'
_refine_ls_matrix_type full
_refine_ls_number_parameters 367
_refine_ls_number_reflns 5382
_refine_ls_number_restraints 93
_refine_ls_restrained_S_all 1.074
_refine_ls_restrained_S_obs 1.066
_refine_ls_R_factor_all 0.0449
_refine_ls_R_factor_obs 0.0350
_refine_ls_shift/esd_max 0.001
_refine_ls_shift/esd_mean 0.000
_refine_ls_structure_factor_coef Fsqd
_refine_ls_weighting_details 'w=1/[\s^2^(Fo^2^)+(0.0241P)^2^+2.3211P] where P=(Fo^2^+2Fc^2^)/3'
_refine_ls_weighting_scheme calc
_refine_ls_wR_factor_all 0.0792
_refine_ls_wR_factor_obs 0.0731
_reflns_number_observed 4690
_reflns_number_total 5382
_reflns_observed_criterion >2sigma(I)
_cod_data_source_file om970426v.cif
_cod_data_source_block tonio
_cod_depositor_comments
;
The following automatic conversions were performed:

'_refine_ls_weighting_scheme' value 'calc
w=1/[\s^2^(Fo^2^)+(0.0241P)^2^+2.3211P] where P=(Fo^2^+2Fc^2^)/3' was
changed to 'calc'. New tag '_refine_ls_weighting_details' was
created. The value of the new tag was set to
'w=1/[\s^2^(Fo^2^)+(0.0241P)^2^+2.3211P] where P=(Fo^2^+2Fc^2^)/3'.

Automatic conversion script
Id: cif_fix_values 3143 2015-03-26 13:38:13Z robertas 
;
_cod_original_cell_volume 1341.6(6)
_cod_original_sg_symbol_H-M P-1
_cod_database_code 4078380

loop_
_symmetry_equiv_pos_as_xyz
'x, y, z'
'-x, -y, -z'

loop_
_atom_site_aniso_label
_atom_site_aniso_U_11
_atom_site_aniso_U_22
_atom_site_aniso_U_33
_atom_site_aniso_U_23
_atom_site_aniso_U_13
_atom_site_aniso_U_12
Pd 0.02048(12) 0.01356(12) 0.01727(13) 0.00670(9) 0.00623(9) 0.00530(9)
C1 0.0180(15) 0.0165(15) 0.0231(16) 0.0085(13) 0.0092(13) 0.0062(12)
C2 0.0219(16) 0.0172(15) 0.0182(16) 0.0051(12) 0.0072(13) 0.0067(12)
C3 0.0234(16) 0.0221(16) 0.0151(15) 0.0086(13) 0.0064(13) 0.0115(13)
C4 0.0190(15) 0.0176(15) 0.0225(16) 0.0096(13) 0.0096(13) 0.0077(12)
C5 0.0177(15) 0.0153(14) 0.0181(15) 0.0051(12) 0.0075(12) 0.0054(12)
C6 0.0163(14) 0.0192(15) 0.0161(15) 0.0084(12) 0.0064(12) 0.0074(12)
C7 0.0273(19) 0.035(2) 0.0261(19) 0.0077(16) -0.0029(15) 0.0035(15)
C8 0.0344(19) 0.0282(18) 0.0183(17) 0.0099(14) 0.0121(15) 0.0107(15)
C9 0.0235(16) 0.0162(15) 0.0283(18) 0.0079(14) 0.0078(14) 0.0063(13)
C10 0.0178(15) 0.0185(15) 0.0176(15) 0.0083(13) 0.0060(12) 0.0069(12)
C11 0.0276(17) 0.0240(16) 0.0173(16) 0.0124(13) 0.0054(13) 0.0103(13)
C12 0.041(2) 0.0285(18) 0.0163(17) 0.0078(14) 0.0009(15) 0.0118(16)
C13 0.037(2) 0.056(3) 0.030(2) 0.0253(19) 0.0155(17) 0.0148(18)
C14 0.040(2) 0.0255(18) 0.033(2) 0.0148(16) 0.0047(17) 0.0143(16)
O1 0.0269(12) 0.0207(11) 0.0176(12) 0.0028(9) 0.0032(10) 0.0055(9)
O2 0.0381(14) 0.0251(12) 0.0176(12) 0.0125(10) 0.0116(10) 0.0183(10)
O3 0.0335(13) 0.0157(11) 0.0208(12) 0.0096(9) 0.0083(10) 0.0065(9)
O4 0.0309(12) 0.0147(10) 0.0189(12) 0.0081(9) 0.0082(10) 0.0046(9)
N1 0.0221(13) 0.0149(12) 0.0189(14) 0.0079(11) 0.0041(11) 0.0047(10)
N2 0.0201(13) 0.0154(12) 0.0193(14) 0.0073(11) 0.0072(11) 0.0064(10)
C22 0.0181(15) 0.0182(15) 0.0196(16) 0.0080(13) 0.0037(13) 0.0066(12)
C23 0.0268(17) 0.0181(15) 0.0242(17) 0.0066(13) 0.0045(14) 0.0070(13)
C24 0.0273(18) 0.0270(17) 0.0204(17) 0.0021(14) 0.0054(14) 0.0104(14)
C25 0.0290(18) 0.0309(18) 0.0253(18) 0.0133(15) 0.0128(15) 0.0127(15)
C26 0.0260(17) 0.0237(16) 0.0255(18) 0.0130(14) 0.0110(14) 0.0110(13)
N3 0.0185(13) 0.0151(12) 0.0231(14) 0.0083(11) 0.0069(11) 0.0063(10)
C32 0.0172(15) 0.0164(15) 0.0224(16) 0.0078(13) 0.0047(13) 0.0070(12)
C33 0.0229(16) 0.0168(15) 0.0256(17) 0.0094(13) 0.0056(14) 0.0039(12)
C34 0.0187(16) 0.0231(16) 0.0326(19) 0.0157(14) 0.0072(14) 0.0054(13)
C35 0.0217(16) 0.0266(17) 0.0296(18) 0.0167(14) 0.0123(14) 0.0105(13)
C36 0.0230(16) 0.0246(16) 0.0221(17) 0.0097(14) 0.0091(14) 0.0117(13)
S 0.0286(4) 0.0199(4) 0.0327(5) 0.0115(4) 0.0089(4) 0.0068(3)
C99 0.045(2) 0.0234(19) 0.045(2) 0.0078(17) 0.017(2) 0.0080(17)
O5 0.0371(18) 0.0369(17) 0.106(3) 0.0106(19) -0.0202(19) 0.0060(14)
O6 0.111(3) 0.062(2) 0.057(2) 0.0432(17) 0.063(2) 0.057(2)
O7 0.0590(18) 0.0229(13) 0.0284(14) 0.0091(11) 0.0210(13) 0.0143(12)
F1 0.0548(15) 0.0250(11) 0.0601(16) 0.0007(11) 0.0186(13) 0.0157(11)
F2 0.140(3) 0.0392(15) 0.084(2) 0.0370(15) 0.070(2) 0.0265(17)
F3 0.0330(14) 0.0466(16) 0.104(2) -0.0054(16) 0.0056(15) 0.0021(12)

loop_
_atom_site_label
_atom_site_type_symbol
_atom_site_fract_x
_atom_site_fract_y
_atom_site_fract_z
_atom_site_U_iso_or_equiv
_atom_site_thermal_displace_type
_atom_site_occupancy
_atom_site_calc_flag
_atom_site_refinement_flags
Pd Pd 0.16496(3) 0.50292(2) 0.37616(2) 0.01673(7) Uani 1 d .
C1 C 0.1980(3) 0.6727(3) 0.3527(3) 0.0182(6) Uani 1 d U
C2 C 0.1538(3) 0.7041(3) 0.2565(3) 0.0191(6) Uani 1 d U
C3 C 0.1902(3) 0.8320(3) 0.2605(3) 0.0189(6) Uani 1 d U
C4 C 0.2685(3) 0.9337(3) 0.3640(3) 0.0182(6) Uani 1 d U
C5 C 0.3043(3) 0.9070(3) 0.4627(3) 0.0168(6) Uani 1 d U
H5 H 0.3527 0.9753 0.5342 0.020 Uiso 1 calc R
C6 C 0.2680(3) 0.7778(3) 0.4553(3) 0.0161(6) Uani 1 d U
C7 C -0.0708(4) 0.5632(4) 0.1510(3) 0.0331(8) Uani 1 d .
H7A H -0.1278 0.5038 0.0739 0.040 Uiso 1 calc R
H7B H -0.1079 0.6365 0.1741 0.040 Uiso 1 calc R
H7C H -0.0727 0.5169 0.2041 0.040 Uiso 1 calc R
C8 C 0.1903(4) 0.8103(3) 0.0719(3) 0.0257(7) Uani 1 d .
H8A H 0.1789 0.8592 0.0209 0.031 Uiso 1 calc R
H8B H 0.1350 0.7192 0.0304 0.031 Uiso 1 calc R
H8C H 0.2884 0.8157 0.0994 0.031 Uiso 1 calc R
C9 C 0.3580(3) 1.1617(3) 0.4660(3) 0.0227(7) Uani 1 d .
H9A H 0.3736 1.2435 0.4522 0.027 Uiso 1 calc R
H9B H 0.4465 1.1564 0.5088 0.027 Uiso 1 calc R
H9C H 0.2929 1.1584 0.5101 0.027 Uiso 1 calc R
C10 C 0.2887(3) 0.7389(3) 0.5562(3) 0.0172(6) Uani 1 d U
C11 C 0.4041(3) 0.7843(3) 0.7625(3) 0.0216(7) Uani 1 d U
C12 C 0.5146(4) 0.9037(3) 0.8545(3) 0.0299(8) Uani 1 d U
H12A H 0.5458 0.8846 0.9236 0.036 Uiso 1 calc R
H12B H 0.4753 0.9764 0.8719 0.036 Uiso 1 calc R
H12C H 0.5936 0.9271 0.8273 0.036 Uiso 1 calc R
C13 C 0.2750(4) 0.7525(4) 0.7997(3) 0.0374(9) Uani 1 d U
H13A H 0.2997 0.7326 0.8691 0.045 Uiso 1 calc R
H13B H 0.2039 0.6771 0.7389 0.045 Uiso 1 calc R
H13C H 0.2389 0.8273 0.8148 0.045 Uiso 1 calc R
C14 C 0.4644(4) 0.6701(3) 0.7386(3) 0.0320(8) Uani 1 d U
H14A H 0.4940 0.6524 0.8087 0.038 Uiso 1 calc R
H14B H 0.5445 0.6918 0.7121 0.038 Uiso 1 calc R
H14C H 0.3935 0.5930 0.6798 0.038 Uiso 1 calc R
O1 O 0.0694(2) 0.6104(2) 0.15233(19) 0.0237(5) Uani 1 d .
O2 O 0.1441(2) 0.8645(2) 0.16734(18) 0.0238(5) Uani 1 d .
O3 O 0.3012(2) 1.0545(2) 0.35894(19) 0.0228(5) Uani 1 d .
O4 O 0.2241(2) 0.6222(2) 0.53991(18) 0.0213(5) Uani 1 d .
N1 N 0.3682(3) 0.8186(2) 0.6588(2) 0.0187(5) Uani 1 d U
H1 H 0.4037 0.9000 0.6671 0.022 Uiso 1 calc R
N2 N 0.1433(3) 0.3674(2) 0.2238(2) 0.0176(5) Uani 1 d U
C22 C 0.1089(3) 0.2424(3) 0.2196(3) 0.0185(6) Uani 1 d U
C23 C 0.1172(3) 0.1420(3) 0.1314(3) 0.0238(7) Uani 1 d U
H23 H 0.0916 0.0553 0.1294 0.029 Uiso 1 calc R
C24 C 0.1630(3) 0.1692(3) 0.0464(3) 0.0265(7) Uani 1 d U
H24 H 0.1699 0.1014 -0.0145 0.032 Uiso 1 calc R
C25 C 0.1986(4) 0.2951(3) 0.0505(3) 0.0263(7) Uani 1 d U
H25 H 0.2302 0.3152 -0.0075 0.032 Uiso 1 calc R
C26 C 0.1878(3) 0.3921(3) 0.1403(3) 0.0229(7) Uani 1 d U
H26 H 0.2127 0.4791 0.1431 0.028 Uiso 1 calc R
N3 N 0.1120(3) 0.3338(2) 0.4109(2) 0.0183(5) Uani 1 d U
C32 C 0.0731(3) 0.2242(3) 0.3183(3) 0.0184(6) Uani 1 d U
C33 C 0.0056(3) 0.1052(3) 0.3202(3) 0.0220(7) Uani 1 d U
H33 H -0.0229 0.0285 0.2542 0.026 Uiso 1 calc R
C34 C -0.0194(3) 0.1004(3) 0.4195(3) 0.0238(7) Uani 1 d U
H34 H -0.0683 0.0204 0.4216 0.029 Uiso 1 calc R
C35 C 0.0270(3) 0.2120(3) 0.5159(3) 0.0231(7) Uani 1 d U
H35 H 0.0156 0.2091 0.5860 0.028 Uiso 1 calc R
C36 C 0.0905(3) 0.3280(3) 0.5078(3) 0.0218(7) Uani 1 d U
H36 H 0.1196 0.4058 0.5728 0.026 Uiso 1 calc R
S S 0.63536(9) 0.81658(8) 0.20995(8) 0.02677(19) Uani 1 d U
C99 C 0.5348(4) 0.6498(4) 0.1760(4) 0.0390(9) Uani 1 d U
O5 O 0.7683(3) 0.8221(3) 0.2769(3) 0.0722(12) Uani 1 d U
O6 O 0.6273(4) 0.8263(3) 0.1022(3) 0.0598(10) Uani 1 d U
O7 O 0.5627(3) 0.8910(2) 0.2731(2) 0.0351(6) Uani 1 d U
F1 F 0.5935(3) 0.5663(2) 0.1228(2) 0.0494(6) Uani 1 d U
F2 F 0.5207(4) 0.6269(3) 0.2669(3) 0.0778(10) Uani 1 d U
F3 F 0.4074(3) 0.6239(3) 0.1060(3) 0.0735(9) Uani 1 d U

loop_
_atom_type_symbol
_atom_type_description
_atom_type_scat_dispersion_real
_atom_type_scat_dispersion_imag
_atom_type_scat_source
C C 0.0033 0.0016 'International Tables Vol C Tables 4.2.6.8 and 6.1.1.4'
H H 0.0000 0.0000 'International Tables Vol C Tables 4.2.6.8 and 6.1.1.4'
N N 0.0061 0.0033 'International Tables Vol C Tables 4.2.6.8 and 6.1.1.4'
O O 0.0106 0.0060 'International Tables Vol C Tables 4.2.6.8 and 6.1.1.4'
F F 0.0171 0.0103 'International Tables Vol C Tables 4.2.6.8 and 6.1.1.4'
S S 0.1246 0.1234 'International Tables Vol C Tables 4.2.6.8 and 6.1.1.4'
Pd Pd -0.9988 1.0072 'International Tables Vol C Tables 4.2.6.8 and 6.1.1.4'

loop_
_geom_angle_atom_site_label_1
_geom_angle_atom_site_label_2
_geom_angle_atom_site_label_3
_geom_angle
C1 Pd O4 81.41(11)
C1 Pd N2 105.55(11)
O4 Pd N2 166.52(10)
C1 Pd N3 172.52(11)
O4 Pd N3 94.60(10)
N2 Pd N3 79.68(10)
C2 C1 C6 116.0(3)
C2 C1 Pd 131.8(2)
C6 C1 Pd 111.9(2)
O1 C2 C1 121.9(3)
O1 C2 C3 116.3(3)
C1 C2 C3 121.8(3)
O2 C3 C2 122.3(3)
O2 C3 C4 117.6(3)
C2 C3 C4 120.0(3)
O3 C4 C5 124.6(3)
O3 C4 C3 115.7(3)
C5 C4 C3 119.6(3)
C4 C5 C6 118.8(3)
C5 C6 C1 123.5(3)
C5 C6 C10 123.3(3)
C1 C6 C10 113.0(3)
O4 C10 N1 120.2(3)
O4 C10 C6 116.8(3)
N1 C10 C6 123.0(3)
N1 C11 C12 106.2(3)
N1 C11 C14 110.0(3)
C12 C11 C14 109.3(3)
N1 C11 C13 109.7(3)
C12 C11 C13 110.3(3)
C14 C11 C13 111.2(3)
C2 O1 C7 112.8(2)
C3 O2 C8 115.4(2)
C4 O3 C9 116.5(2)
C10 O4 Pd 113.13(19)
C10 N1 C11 126.3(3)
C26 N2 C22 118.4(3)
C26 N2 Pd 125.4(2)
C22 N2 Pd 114.6(2)
N2 C22 C23 121.6(3)
N2 C22 C32 115.5(3)
C23 C22 C32 122.8(3)
C24 C23 C22 119.2(3)
C25 C24 C23 119.6(3)
C24 C25 C26 119.0(3)
N2 C26 C25 122.3(3)
C36 N3 C32 119.9(3)
C36 N3 Pd 125.3(2)
C32 N3 Pd 113.6(2)
N3 C32 C33 121.0(3)
N3 C32 C22 114.6(3)
C33 C32 C22 124.4(3)
C34 C33 C32 118.8(3)
C33 C34 C35 119.9(3)
C36 C35 C34 118.5(3)
N3 C36 C35 121.8(3)
O6 S O5 116.3(2)
O6 S O7 114.68(17)
O5 S O7 114.4(2)
O6 S C99 104.0(2)
O5 S C99 102.0(2)
O7 S C99 102.94(17)
F2 C99 F1 108.7(3)
F2 C99 F3 107.3(4)
F1 C99 F3 107.1(3)
F2 C99 S 112.2(3)
F1 C99 S 111.0(3)
F3 C99 S 110.4(3)

loop_
_geom_bond_atom_site_label_1
_geom_bond_atom_site_label_2
_geom_bond_distance
Pd C1 2.0007(30)
Pd O4 2.0093(23)
Pd N2 2.0329(26)
Pd N3 2.0813(25)
C1 C2 1.3970(44)
C1 C6 1.3995(43)
C2 O1 1.3874(38)
C2 C3 1.3972(42)
C3 O2 1.3726(37)
C3 C4 1.4032(44)
C4 O3 1.3599(36)
C4 C5 1.3838(44)
C5 C6 1.3967(41)
C6 C10 1.4811(41)
C7 O1 1.4332(42)
C8 O2 1.4380(36)
C9 O3 1.4356(38)
C10 O4 1.2765(36)
C10 N1 1.3152(40)
C11 N1 1.4921(39)
C11 C12 1.5239(47)
C11 C14 1.5286(45)
C11 C13 1.5303(46)
N2 C26 1.3433(39)
N2 C22 1.3630(38)
C22 C23 1.3815(43)
C22 C32 1.4659(42)
C23 C24 1.3803(47)
C24 C25 1.3728(48)
C25 C26 1.3838(45)
N3 C36 1.3387(40)
N3 C32 1.3485(40)
C32 C33 1.3882(41)
C33 C34 1.3798(45)
C34 C35 1.3832(47)
C35 C36 1.3827(44)
S O6 1.4146(30)
S O5 1.4276(32)
S O7 1.4403(26)
S C99 1.8180(39)
C99 F2 1.3079(48)
C99 F1 1.3327(43)
C99 F3 1.3346(50)
